data_7035808
loop_
_publ_author_name
'Pettinari, C.'
'Marchetti, F.'
'Pettinari, R.'
'Belousov, Y. A.'
'Taydakov, I. V.'
'Krasnobrov, V. D.'
'Petukhov, D. I.'
'Drozdov, A. A.'

_publ_section_title
;
 Synthesis of novel lanthanide acylpyrazolonato ligands with long
 aliphatic chains and immobilization of the Tb complex on the surface of
 silica pre-modified via hydrophobic interactions.
;
_journal_issue 33
_journal_name_full 'Dalton transactions (Cambridge, England : 2003)'
_journal_page_first 14887
_journal_page_last 14895
_journal_paper_doi 10.1039/c5dt01964h
_journal_volume 44
_journal_year 2015
_chemical_formula_moiety 'C84 H133 N6 O8 Y'
_chemical_formula_sum 'C84 H133 N6 O8 Y'
_chemical_formula_weight 1443.87
_chemical_properties_physical Heat-sensitive
_space_group_IT_number 2
_symmetry_cell_setting triclinic
_symmetry_Int_Tables_number 2
_symmetry_space_group_name_Hall '-P 1'
_symmetry_space_group_name_H-M 'P -1'
_atom_sites_solution_hydrogens geom
_atom_sites_solution_primary direct
_atom_sites_solution_secondary difmap
_audit_creation_method SHELXL-97
_audit_update_record
;
2015-05-25 deposited with the CCDC.
2015-07-13 downloaded from the CCDC.
;
_cell_angle_alpha 84.792(3)
_cell_angle_beta 74.088(3)
_cell_angle_gamma 65.143(3)
_cell_formula_units_Z 2
_cell_length_a 15.101(3)
_cell_length_b 15.292(3)
_cell_length_c 20.498(4)
_cell_measurement_reflns_used 3066
_cell_measurement_temperature 150(2)
_cell_measurement_theta_max 19.90
_cell_measurement_theta_min 2.33
_cell_volume 4128.8(14)
_computing_cell_refinement 'Bruker SAINT'
_computing_data_collection 'Bruker APEX2'
_computing_data_reduction 'Bruker SAINT'
_computing_molecular_graphics 'Bruker SHELXTL'
_computing_publication_material 'Bruker SHELXTL'
_computing_structure_refinement 'SHELXL-97 (Sheldrick, 2008)'
_computing_structure_solution 'SHELXS-86 (Sheldrick, 2008)'
_diffrn_ambient_temperature 150(2)
_diffrn_measured_fraction_theta_full 0.997
_diffrn_measured_fraction_theta_max 0.997
_diffrn_measurement_device_type 'Bruker APEX-II CCD'
_diffrn_measurement_method '\f and \w scans'
_diffrn_radiation_monochromator graphite
_diffrn_radiation_type MoK\a
_diffrn_radiation_wavelength 0.71073
_diffrn_reflns_av_R_equivalents 0.0681
_diffrn_reflns_av_sigmaI/netI 0.0852
_diffrn_reflns_limit_h_max 14
_diffrn_reflns_limit_h_min -14
_diffrn_reflns_limit_k_max 14
_diffrn_reflns_limit_k_min -14
_diffrn_reflns_limit_l_max 19
_diffrn_reflns_limit_l_min -19
_diffrn_reflns_number 20397
_diffrn_reflns_theta_full 20.20
_diffrn_reflns_theta_max 20.20
_diffrn_reflns_theta_min 2.12
_diffrn_source 'fine-focus sealed tube'
_exptl_absorpt_coefficient_mu 0.762
_exptl_absorpt_correction_T_max 0.7445
_exptl_absorpt_correction_T_min 0.6251
_exptl_absorpt_correction_type multi-scan
_exptl_absorpt_process_details 'Bruker SADABS'
_exptl_crystal_colour colorless
_exptl_crystal_density_diffrn 1.161
_exptl_crystal_density_method 'not measured'
_exptl_crystal_description plate
_exptl_crystal_F_000 1564
_exptl_crystal_recrystallization_method 'Re-crystallisation from solvent: Ethanol'
_exptl_crystal_size_max 0.24
_exptl_crystal_size_mid 0.20
_exptl_crystal_size_min 0.01
_refine_diff_density_max 1.145
_refine_diff_density_min -0.468
_refine_diff_density_rms 0.074
_refine_ls_extinction_method none
_refine_ls_goodness_of_fit_ref 1.056
_refine_ls_hydrogen_treatment constr
_refine_ls_matrix_type full
_refine_ls_number_parameters 892
_refine_ls_number_reflns 7907
_refine_ls_number_restraints 30
_refine_ls_restrained_S_all 1.070
_refine_ls_R_factor_all 0.1063
_refine_ls_R_factor_gt 0.0688
_refine_ls_shift/su_max 0.000
_refine_ls_shift/su_mean 0.000
_refine_ls_structure_factor_coef Fsqd
_refine_ls_weighting_details 'calc w=1/[\s^2^(Fo^2^)+(0.1060P)^2^+7.6818P] where P=(Fo^2^+2Fc^2^)/3'
_refine_ls_weighting_scheme calc
_refine_ls_wR_factor_gt 0.1787
_refine_ls_wR_factor_ref 0.1988
_reflns_number_gt 5600
_reflns_number_total 7907
_reflns_threshold_expression >2sigma(I)
_cod_data_source_file c5dt01964h2.cif
_cod_data_source_block shelxl
_cod_depositor_comments 'Adding full bibliography for 7035808.cif.'
_cod_original_cell_volume 4129.0(14)
_cod_database_code 7035808

loop_
_symmetry_equiv_pos_as_xyz
'x, y, z'
'-x, -y, -z'

loop_
_atom_site_label
_atom_site_type_symbol
_atom_site_fract_x
_atom_site_fract_y
_atom_site_fract_z
_atom_site_U_iso_or_equiv
_atom_site_adp_type
_atom_site_occupancy
_atom_site_symmetry_multiplicity
_atom_site_calc_flag
_atom_site_refinement_flags
Y1 Y 0.18808(5) 0.67271(5) 0.44554(4) 0.0250(3) Uani 1 1 d .
O1 O 0.1298(3) 0.5600(4) 0.4941(3) 0.0318(13) Uani 1 1 d .
O2 O 0.1989(4) 0.5834(4) 0.3558(3) 0.0399(14) Uani 1 1 d .
O3 O 0.3287(4) 0.5313(3) 0.4462(3) 0.0382(14) Uani 1 1 d .
O4 O 0.3278(4) 0.6989(4) 0.3824(3) 0.0420(15) Uani 1 1 d .
O5 O 0.1589(3) 0.8294(4) 0.4806(3) 0.0348(14) Uani 1 1 d .
O6 O 0.1177(4) 0.7798(4) 0.3674(3) 0.0389(14) Uani 1 1 d .
O7 O 0.0200(3) 0.7452(3) 0.5109(3) 0.0416(15) Uani 1 1 d .
H71 H -0.0210 0.8040 0.5194 0.050 Uiso 1 1 d R
H72 H -0.0267 0.7257 0.5261 0.050 Uiso 1 1 d R
O8 O 0.2246(4) 0.6735(4) 0.5526(3) 0.0460(15) Uani 1 1 d .
H81 H 0.2818 0.6403 0.5605 0.055 Uiso 1 1 d R
H82 H 0.2155 0.7275 0.5674 0.055 Uiso 1 1 d R
N1 N 0.1141(4) 0.4132(4) 0.5083(4) 0.0293(16) Uani 1 1 d .
N2 N 0.1207(5) 0.3416(4) 0.4679(4) 0.0363(17) Uani 1 1 d .
N3 N 0.4954(5) 0.4234(5) 0.4390(3) 0.0373(17) Uani 1 1 d .
N4 N 0.5928(5) 0.4223(5) 0.4135(3) 0.0433(19) Uani 1 1 d .
N5 N 0.1311(5) 0.9904(4) 0.4744(3) 0.0355(17) Uani 1 1 d .
N6 N 0.1021(5) 1.0668(5) 0.4310(4) 0.0412(18) Uani 1 1 d .
C1 C 0.1363(5) 0.4844(6) 0.4694(5) 0.029(2) Uani 1 1 d .
C2 C 0.1634(5) 0.4526(6) 0.4011(4) 0.034(2) Uani 1 1 d .
C3 C 0.1502(6) 0.3645(6) 0.4042(5) 0.040(2) Uani 1 1 d .
C4 C 0.0919(5) 0.4047(5) 0.5792(4) 0.029(2) Uani 1 1 d .
C5 C 0.0655(6) 0.3305(6) 0.6078(5) 0.044(2) Uani 1 1 d .
H5A H 0.0621 0.2863 0.5798 0.053 Uiso 1 1 calc R
C6 C 0.0436(7) 0.3214(7) 0.6789(5) 0.062(3) Uani 1 1 d .
H6A H 0.0248 0.2712 0.6989 0.075 Uiso 1 1 calc R
C7 C 0.0493(7) 0.3839(8) 0.7193(5) 0.060(3) Uani 1 1 d .
H7A H 0.0343 0.3777 0.7672 0.072 Uiso 1 1 calc R
C8 C 0.0770(7) 0.4560(6) 0.6897(5) 0.055(3) Uani 1 1 d .
H8A H 0.0816 0.4996 0.7175 0.066 Uiso 1 1 calc R
C9 C 0.0983(6) 0.4662(6) 0.6206(5) 0.046(2) Uani 1 1 d .
H9A H 0.1177 0.5164 0.6012 0.056 Uiso 1 1 calc R
C10 C 0.1554(7) 0.3045(6) 0.3491(5) 0.057(3) Uani 1 1 d .
H10A H 0.1429 0.2485 0.3686 0.086 Uiso 1 1 calc R
H10B H 0.2226 0.2826 0.3171 0.086 Uiso 1 1 calc R
H10C H 0.1040 0.3429 0.3251 0.086 Uiso 1 1 calc R
C11 C 0.1967(5) 0.5055(6) 0.3455(4) 0.035(2) Uani 1 1 d .
C12 C 0.2283(7) 0.4684(6) 0.2734(4) 0.050(2) Uani 1 1 d .
H12A H 0.2732 0.3988 0.2717 0.060 Uiso 1 1 calc R
H12B H 0.1672 0.4747 0.2607 0.060 Uiso 1 1 calc R
C13 C 0.2817(7) 0.5174(7) 0.2211(5) 0.058(3) Uani 1 1 d .
H13A H 0.2406 0.5879 0.2256 0.069 Uiso 1 1 calc R
H13B H 0.2873 0.4962 0.1753 0.069 Uiso 1 1 calc R
C14 C 0.3870(7) 0.4961(7) 0.2274(5) 0.065(3) Uani 1 1 d .
H14A H 0.3808 0.5175 0.2732 0.078 Uiso 1 1 calc R
H14B H 0.4273 0.4255 0.2234 0.078 Uiso 1 1 calc R
C15 C 0.4437(7) 0.5435(8) 0.1754(5) 0.067(3) Uani 1 1 d .
H15A H 0.4519 0.5205 0.1297 0.080 Uiso 1 1 calc R
H15B H 0.4023 0.6140 0.1783 0.080 Uiso 1 1 calc R
C16 C 0.5465(8) 0.5251(8) 0.1831(5) 0.073(3) Uani 1 1 d .
H16A H 0.5876 0.4546 0.1808 0.087 Uiso 1 1 calc R
H16B H 0.5382 0.5490 0.2286 0.087 Uiso 1 1 calc R
C17 C 0.6038(7) 0.5715(8) 0.1305(5) 0.071(3) Uani 1 1 d .
H17A H 0.5616 0.6417 0.1313 0.085 Uiso 1 1 calc R
H17B H 0.6151 0.5454 0.0850 0.085 Uiso 1 1 calc R
C18 C 0.7055(8) 0.5560(8) 0.1408(5) 0.077(3) Uani 1 1 d .
H18A H 0.7468 0.4857 0.1411 0.092 Uiso 1 1 calc R
H18B H 0.6937 0.5832 0.1859 0.092 Uiso 1 1 calc R
C19 C 0.7665(7) 0.6004(8) 0.0875(5) 0.074(3) Uani 1 1 d .
H19A H 0.7783 0.5738 0.0421 0.089 Uiso 1 1 calc R
H19B H 0.7264 0.6709 0.0875 0.089 Uiso 1 1 calc R
C20 C 0.8668(8) 0.5815(8) 0.0997(5) 0.076(3) Uani 1 1 d .
H20A H 0.9065 0.5109 0.0997 0.092 Uiso 1 1 calc R
H20B H 0.8546 0.6077 0.1453 0.092 Uiso 1 1 calc R
C21 C 0.9290(7) 0.6248(8) 0.0480(5) 0.074(3) Uani 1 1 d .
H21A H 0.8895 0.6954 0.0479 0.089 Uiso 1 1 calc R
H21B H 0.9417 0.5985 0.0023 0.089 Uiso 1 1 calc R
C22 C 1.0306(8) 0.6048(8) 0.0615(5) 0.077(3) Uani 1 1 d .
H22A H 1.0177 0.6296 0.1077 0.093 Uiso 1 1 calc R
H22B H 1.0703 0.5342 0.0606 0.093 Uiso 1 1 calc R
C23 C 1.0931(8) 0.6488(8) 0.0119(5) 0.077(3) Uani 1 1 d .
H23A H 1.0523 0.7191 0.0111 0.093 Uiso 1 1 calc R
H23B H 1.1091 0.6216 -0.0341 0.093 Uiso 1 1 calc R
C24 C 1.1910(8) 0.6323(9) 0.0280(5) 0.079(3) Uani 1 1 d .
H24A H 1.2310 0.5620 0.0297 0.095 Uiso 1 1 calc R
H24B H 1.1749 0.6607 0.0735 0.095 Uiso 1 1 calc R
C25 C 1.2555(7) 0.6751(8) -0.0231(5) 0.070(3) Uani 1 1 d .
H25A H 1.2704 0.6478 -0.0688 0.084 Uiso 1 1 calc R
H25B H 1.2161 0.7456 -0.0241 0.084 Uiso 1 1 calc R
C26 C 1.3540(8) 0.6565(9) -0.0077(5) 0.081(3) Uani 1 1 d .
H26A H 1.3929 0.5861 -0.0056 0.097 Uiso 1 1 calc R
H26B H 1.3393 0.6854 0.0374 0.097 Uiso 1 1 calc R
C27 C 1.4183(8) 0.6974(9) -0.0600(6) 0.091(4) Uani 1 1 d .
H27A H 1.3801 0.7681 -0.0610 0.109 Uiso 1 1 calc R
H27B H 1.4308 0.6702 -0.1053 0.109 Uiso 1 1 calc R
C28 C 1.5201(10) 0.6765(12) -0.0466(8) 0.136(6) Uani 1 1 d .
H28A H 1.5574 0.7050 -0.0820 0.204 Uiso 1 1 calc R
H28B H 1.5595 0.6067 -0.0468 0.204 Uiso 1 1 calc R
H28C H 1.5086 0.7046 -0.0022 0.204 Uiso 1 1 calc R
C1A C 0.4222(7) 0.5117(6) 0.4267(4) 0.036(2) Uani 1 1 d .
C2A C 0.4749(6) 0.5666(6) 0.3927(4) 0.037(2) Uani 1 1 d .
C3A C 0.5794(6) 0.5067(7) 0.3866(4) 0.040(2) Uani 1 1 d .
C4A C 0.4847(6) 0.3393(6) 0.4652(4) 0.041(2) Uani 1 1 d .
C5A C 0.5682(6) 0.2540(6) 0.4687(5) 0.048(2) Uani 1 1 d .
H5AA H 0.6338 0.2536 0.4555 0.058 Uiso 1 1 calc R
C6A C 0.5575(6) 0.1716(6) 0.4905(5) 0.048(2) Uani 1 1 d .
H6AA H 0.6160 0.1142 0.4909 0.058 Uiso 1 1 calc R
C7A C 0.4637(7) 0.1694(6) 0.5123(5) 0.059(3) Uani 1 1 d .
H7AA H 0.4568 0.1114 0.5272 0.071 Uiso 1 1 calc R
C8A C 0.3805(7) 0.2539(7) 0.5116(6) 0.073(3) Uani 1 1 d .
H8AA H 0.3151 0.2541 0.5274 0.087 Uiso 1 1 calc R
C9A C 0.3892(7) 0.3391(6) 0.4886(5) 0.060(3) Uani 1 1 d .
H9AA H 0.3304 0.3966 0.4890 0.071 Uiso 1 1 calc R
C10A C 0.6707(6) 0.5274(7) 0.3542(5) 0.057(3) Uani 1 1 d .
H10D H 0.7320 0.4713 0.3582 0.086 Uiso 1 1 calc R
H10E H 0.6656 0.5835 0.3772 0.086 Uiso 1 1 calc R
H10F H 0.6740 0.5410 0.3062 0.086 Uiso 1 1 calc R
C11A C 0.4226(7) 0.6623(6) 0.3732(4) 0.040(2) Uani 1 1 d .
C12A C 0.4777(6) 0.7248(6) 0.3411(5) 0.052(3) Uani 1 1 d .
H12C H 0.5140 0.7024 0.2935 0.063 Uiso 1 1 calc R
H12D H 0.5287 0.7168 0.3655 0.063 Uiso 1 1 calc R
C13A C 0.4076(7) 0.8311(6) 0.3422(5) 0.056(3) Uani 1 1 d .
H13C H 0.3632 0.8406 0.3121 0.068 Uiso 1 1 calc R
H13D H 0.3641 0.8514 0.3888 0.068 Uiso 1 1 calc R
C14A C 0.4649(8) 0.8933(7) 0.3194(6) 0.071(3) Uani 1 1 d .
H14C H 0.5174 0.8751 0.3444 0.085 Uiso 1 1 calc R
H14D H 0.4998 0.8795 0.2706 0.085 Uiso 1 1 calc R
C15A C 0.4014(10) 0.9989(8) 0.3297(7) 0.102(4) Uani 1 1 d D
H15C H 0.3592 1.0132 0.3771 0.122 Uiso 1 1 calc R
H15D H 0.3559 1.0205 0.2991 0.122 Uiso 1 1 calc R
C16A C 0.4743(11) 1.0551(9) 0.3135(9) 0.136(6) Uani 1 1 d D
H16C H 0.5166 1.0360 0.3461 0.163 Uiso 1 1 calc R
H16D H 0.5200 1.0363 0.2673 0.163 Uiso 1 1 calc R
C17A C 0.4167(12) 1.1588(9) 0.3180(9) 0.144(6) Uani 1 1 d D
H17C H 0.3603 1.1759 0.3598 0.173 Uiso 1 1 calc R
H17D H 0.3873 1.1797 0.2787 0.173 Uiso 1 1 calc R
C18A C 0.4806(11) 1.2108(10) 0.3193(7) 0.114(5) Uani 1 1 d .
H18C H 0.5029 1.1940 0.3616 0.136 Uiso 1 1 calc R
H18D H 0.4369 1.2807 0.3224 0.136 Uiso 1 1 calc R
C19A C 0.5727(10) 1.1942(9) 0.2616(6) 0.092(4) Uani 1 1 d .
H19C H 0.5525 1.2110 0.2186 0.110 Uiso 1 1 calc R
H19D H 0.6193 1.1250 0.2586 0.110 Uiso 1 1 calc R
C20A C 0.6287(9) 1.2553(8) 0.2710(7) 0.094(4) Uani 1 1 d .
H20C H 0.5856 1.3243 0.2672 0.113 Uiso 1 1 calc R
H20D H 0.6393 1.2459 0.3172 0.113 Uiso 1 1 calc R
C21A C 0.7285(9) 1.2296(8) 0.2202(6) 0.083(3) Uani 1 1 d .
H21C H 0.7177 1.2451 0.1743 0.099 Uiso 1 1 calc R
H21D H 0.7695 1.1594 0.2210 0.099 Uiso 1 1 calc R
C22A C 0.7871(9) 1.2847(8) 0.2350(6) 0.093(4) Uani 1 1 d .
H22C H 0.7486 1.3547 0.2304 0.111 Uiso 1 1 calc R
H22D H 0.7925 1.2737 0.2824 0.111 Uiso 1 1 calc R
C23A C 0.8917(9) 1.2533(8) 0.1877(6) 0.084(3) Uani 1 1 d .
H23C H 0.8864 1.2606 0.1402 0.101 Uiso 1 1 calc R
H23D H 0.9314 1.1842 0.1942 0.101 Uiso 1 1 calc R
C24A C 0.9487(9) 1.3122(8) 0.1993(6) 0.087(4) Uani 1 1 d .
H24C H 0.9109 1.3809 0.1906 0.104 Uiso 1 1 calc R
H24D H 0.9515 1.3074 0.2472 0.104 Uiso 1 1 calc R
C25A C 1.0560(9) 1.2765(9) 0.1533(6) 0.088(4) Uani 1 1 d .
H25C H 1.0952 1.2096 0.1650 0.105 Uiso 1 1 calc R
H25D H 1.0533 1.2752 0.1057 0.105 Uiso 1 1 calc R
C26A C 1.1103(9) 1.3376(8) 0.1585(7) 0.091(4) Uani 1 1 d .
H26C H 1.0716 1.4040 0.1455 0.109 Uiso 1 1 calc R
H26D H 1.1104 1.3407 0.2065 0.109 Uiso 1 1 calc R
C27A C 1.2174(9) 1.3035(9) 0.1157(7) 0.101(4) Uani 1 1 d .
H27C H 1.2413 1.3550 0.1142 0.121 Uiso 1 1 calc R
H27D H 1.2201 1.2898 0.0687 0.121 Uiso 1 1 calc R
C28A C 1.2864(10) 1.2132(10) 0.1440(7) 0.119(5) Uani 1 1 d .
H28D H 1.3554 1.1915 0.1146 0.179 Uiso 1 1 calc R
H28E H 1.2625 1.1623 0.1458 0.179 Uiso 1 1 calc R
H28F H 1.2859 1.2274 0.1898 0.179 Uiso 1 1 calc R
C1B C 0.1342(5) 0.9089(5) 0.4496(4) 0.031(2) Uani 1 1 d .
C2B C 0.1065(5) 0.9330(6) 0.3878(4) 0.034(2) Uani 1 1 d .
C3B C 0.0883(6) 1.0331(6) 0.3800(5) 0.038(2) Uani 1 1 d .
C4B C 0.1661(6) 1.0022(6) 0.5299(5) 0.036(2) Uani 1 1 d .
C5B C 0.2042(6) 1.0712(6) 0.5275(5) 0.050(3) Uani 1 1 d .
H5BA H 0.2056 1.1115 0.4896 0.060 Uiso 1 1 calc R
C6B C 0.2395(7) 1.0810(7) 0.5799(6) 0.060(3) Uani 1 1 d .
H6BA H 0.2644 1.1290 0.5787 0.073 Uiso 1 1 calc R
C7B C 0.2392(7) 1.0212(8) 0.6345(6) 0.068(3) Uani 1 1 d .
H7BA H 0.2662 1.0265 0.6699 0.081 Uiso 1 1 calc R
C8B C 0.2001(7) 0.9542(7) 0.6378(5) 0.055(3) Uani 1 1 d .
H8BA H 0.1988 0.9137 0.6758 0.066 Uiso 1 1 calc R
C9B C 0.1624(6) 0.9461(6) 0.5851(5) 0.045(2) Uani 1 1 d .
H9BA H 0.1337 0.9008 0.5876 0.054 Uiso 1 1 calc R
C10B C 0.0572(7) 1.1010(6) 0.3250(5) 0.054(3) Uani 1 1 d .
H10G H 0.0509 1.1647 0.3362 0.080 Uiso 1 1 calc R
H10H H -0.0079 1.1061 0.3210 0.080 Uiso 1 1 calc R
H10I H 0.1084 1.0768 0.2819 0.080 Uiso 1 1 calc R
C11B C 0.1015(5) 0.8653(6) 0.3488(4) 0.034(2) Uani 1 1 d D
C12B C 0.0734(7) 0.8905(6) 0.2832(5) 0.054(3) Uani 1 1 d D
H12E H 0.0006 0.9055 0.2918 0.064 Uiso 1 1 calc R
H12F H 0.0823 0.9500 0.2672 0.064 Uiso 1 1 calc R
C13B C 0.1298(11) 0.8171(11) 0.2285(7) 0.178(7) Uani 1 1 d DU
H13E H 0.1243 0.7559 0.2438 0.214 Uiso 1 1 calc R
H13F H 0.1017 0.8385 0.1886 0.214 Uiso 1 1 calc R
C14B C 0.2349(10) 0.8029(11) 0.2105(8) 0.138(5) Uani 1 1 d DU
H14E H 0.2704 0.7610 0.1690 0.166 Uiso 1 1 calc R
H14F H 0.2651 0.7672 0.2473 0.166 Uiso 1 1 calc R
C15B C 0.2568(8) 0.8916(8) 0.1979(6) 0.083(3) Uani 1 1 d U
H15E H 0.2120 0.9398 0.1724 0.100 Uiso 1 1 calc R
H15F H 0.2496 0.9217 0.2409 0.100 Uiso 1 1 calc R
C16B C 0.3653(9) 0.8500(8) 0.1561(6) 0.081(3) Uani 1 1 d .
H16E H 0.4070 0.7987 0.1817 0.097 Uiso 1 1 calc R
H16F H 0.3697 0.8203 0.1137 0.097 Uiso 1 1 calc R
C17B C 0.4069(7) 0.9255(7) 0.1386(5) 0.067(3) Uani 1 1 d .
H17E H 0.4032 0.9543 0.1811 0.080 Uiso 1 1 calc R
H17F H 0.3638 0.9774 0.1140 0.080 Uiso 1 1 calc R
C18B C 0.5163(9) 0.8869(8) 0.0949(6) 0.081(3) Uani 1 1 d .
H18E H 0.5590 0.8327 0.1183 0.098 Uiso 1 1 calc R
H18F H 0.5195 0.8615 0.0512 0.098 Uiso 1 1 calc R
C19B C 0.5592(8) 0.9630(8) 0.0808(5) 0.074(3) Uani 1 1 d .
H19E H 0.5610 0.9846 0.1243 0.089 Uiso 1 1 calc R
H19F H 0.5134 1.0194 0.0609 0.089 Uiso 1 1 calc R
C20B C 0.6655(8) 0.9274(8) 0.0327(6) 0.073(3) Uani 1 1 d .
H20E H 0.7111 0.8702 0.0522 0.087 Uiso 1 1 calc R
H20F H 0.6636 0.9069 -0.0111 0.087 Uiso 1 1 calc R
C21B C 0.7081(8) 1.0016(8) 0.0199(5) 0.075(3) Uani 1 1 d .
H21E H 0.7121 1.0204 0.0636 0.090 Uiso 1 1 calc R
H21F H 0.6611 1.0596 0.0021 0.090 Uiso 1 1 calc R
C22B C 0.8131(7) 0.9681(8) -0.0301(5) 0.072(3) Uani 1 1 d .
H22E H 0.8596 0.9082 -0.0136 0.086 Uiso 1 1 calc R
H22F H 0.8086 0.9528 -0.0747 0.086 Uiso 1 1 calc R
C23B C 0.8566(8) 1.0426(8) -0.0393(6) 0.079(3) Uani 1 1 d .
H23E H 0.8612 1.0576 0.0053 0.095 Uiso 1 1 calc R
H23F H 0.8096 1.1026 -0.0554 0.095 Uiso 1 1 calc R
C24B C 0.9613(8) 1.0112(8) -0.0894(6) 0.080(3) Uani 1 1 d .
H24E H 1.0089 0.9516 -0.0734 0.096 Uiso 1 1 calc R
H24F H 0.9572 0.9962 -0.1342 0.096 Uiso 1 1 calc R
C25B C 1.0021(8) 1.0877(9) -0.0975(6) 0.089(4) Uani 1 1 d .
H25E H 1.0082 1.1003 -0.0528 0.107 Uiso 1 1 calc R
H25F H 0.9521 1.1480 -0.1109 0.107 Uiso 1 1 calc R
C26B C 1.1044(9) 1.0633(10) -0.1492(6) 0.102(4) Uani 1 1 d .
H26E H 1.0995 1.0490 -0.1940 0.123 Uiso 1 1 calc R
H26F H 1.1557 1.0047 -0.1352 0.123 Uiso 1 1 calc R
C27B C 1.1395(9) 1.1468(11) -0.1564(7) 0.117(5) Uani 1 1 d .
H27E H 1.0847 1.2045 -0.1683 0.140 Uiso 1 1 calc R
H27F H 1.1411 1.1601 -0.1105 0.140 Uiso 1 1 calc R
C28B C 1.2401(11) 1.1427(12) -0.2055(7) 0.151(6) Uani 1 1 d U
H28G H 1.2461 1.2032 -0.2014 0.227 Uiso 1 1 calc R
H28H H 1.2404 1.1335 -0.2523 0.227 Uiso 1 1 calc R
H28I H 1.2972 1.0888 -0.1938 0.227 Uiso 1 1 calc R

loop_
_atom_site_aniso_label
_atom_site_aniso_U_11
_atom_site_aniso_U_22
_atom_site_aniso_U_33
_atom_site_aniso_U_23
_atom_site_aniso_U_13
_atom_site_aniso_U_12
Y1 0.0176(4) 0.0144(4) 0.0462(6) 0.0078(3) -0.0154(4) -0.0065(3)
O1 0.024(3) 0.025(3) 0.046(4) 0.003(3) -0.009(3) -0.009(3)
O2 0.039(3) 0.022(3) 0.060(4) 0.004(3) -0.015(3) -0.013(3)
O3 0.023(4) 0.029(3) 0.062(4) 0.006(3) -0.009(3) -0.012(3)
O4 0.028(4) 0.039(3) 0.064(4) 0.017(3) -0.018(3) -0.018(3)
O5 0.030(3) 0.022(3) 0.058(4) 0.007(3) -0.020(3) -0.011(3)
O6 0.043(3) 0.028(4) 0.053(4) 0.006(3) -0.023(3) -0.016(3)
O7 0.022(3) 0.022(3) 0.084(4) 0.008(3) -0.021(3) -0.010(2)
O8 0.034(3) 0.032(3) 0.075(4) 0.003(3) -0.035(3) -0.003(3)
N1 0.027(4) 0.019(4) 0.047(5) -0.001(4) -0.017(3) -0.010(3)
N2 0.033(4) 0.030(4) 0.049(5) -0.002(4) -0.011(4) -0.015(3)
N3 0.026(4) 0.029(5) 0.057(5) 0.008(4) -0.016(4) -0.009(4)
N4 0.024(4) 0.056(5) 0.052(5) 0.007(4) -0.013(4) -0.018(4)
N5 0.035(4) 0.018(4) 0.058(5) 0.015(4) -0.022(4) -0.012(3)
N6 0.034(4) 0.033(4) 0.058(5) 0.016(4) -0.020(4) -0.013(4)
C1 0.017(4) 0.014(5) 0.059(7) 0.006(5) -0.016(4) -0.007(4)
C2 0.026(5) 0.032(5) 0.044(6) 0.001(5) -0.010(4) -0.010(4)
C3 0.032(5) 0.040(6) 0.047(7) -0.008(5) -0.011(5) -0.012(4)
C4 0.023(5) 0.025(5) 0.042(6) 0.003(5) -0.014(4) -0.009(4)
C5 0.047(6) 0.041(6) 0.060(7) 0.011(5) -0.023(5) -0.028(5)
C6 0.074(7) 0.065(7) 0.059(8) 0.018(6) -0.013(6) -0.045(6)
C7 0.075(7) 0.072(7) 0.047(7) 0.009(6) -0.018(5) -0.042(6)
C8 0.068(7) 0.044(6) 0.054(8) -0.001(5) -0.009(5) -0.029(5)
C9 0.044(6) 0.048(6) 0.051(7) 0.011(5) -0.014(5) -0.024(5)
C10 0.073(7) 0.045(6) 0.055(7) -0.004(5) -0.010(5) -0.030(5)
C11 0.017(4) 0.034(6) 0.046(7) 0.005(5) -0.009(4) -0.003(4)
C12 0.051(6) 0.050(6) 0.048(7) 0.000(5) -0.011(5) -0.021(5)
C13 0.059(7) 0.066(7) 0.048(6) 0.004(5) -0.008(5) -0.030(6)
C14 0.060(7) 0.073(7) 0.056(7) 0.000(6) 0.002(5) -0.033(6)
C15 0.059(7) 0.084(8) 0.059(7) -0.001(6) -0.002(5) -0.038(6)
C16 0.078(8) 0.080(8) 0.065(7) 0.002(6) 0.002(6) -0.051(7)
C17 0.052(7) 0.073(7) 0.079(8) -0.006(6) 0.005(6) -0.029(6)
C18 0.077(8) 0.082(8) 0.071(8) 0.011(6) 0.002(6) -0.049(7)
C19 0.064(7) 0.091(8) 0.070(8) 0.004(6) -0.006(6) -0.043(7)
C20 0.064(7) 0.095(9) 0.067(8) 0.011(6) -0.001(6) -0.042(7)
C21 0.064(7) 0.091(8) 0.072(8) 0.003(6) -0.008(6) -0.042(7)
C22 0.064(7) 0.105(9) 0.068(8) 0.015(7) -0.011(6) -0.045(7)
C23 0.067(8) 0.094(8) 0.075(8) -0.002(7) 0.000(6) -0.046(7)
C24 0.068(8) 0.110(9) 0.066(8) 0.009(7) -0.008(6) -0.049(7)
C25 0.066(7) 0.070(7) 0.077(8) 0.000(6) -0.011(6) -0.035(6)
C26 0.073(8) 0.111(9) 0.068(8) -0.005(7) -0.005(6) -0.052(7)
C27 0.077(8) 0.094(9) 0.109(10) -0.002(8) -0.015(7) -0.048(7)
C28 0.100(11) 0.196(16) 0.152(14) -0.011(12) -0.031(10) -0.097(11)
C1A 0.034(6) 0.036(6) 0.043(6) 0.002(4) -0.015(5) -0.015(5)
C2A 0.024(5) 0.049(6) 0.044(6) 0.011(5) -0.014(4) -0.019(5)
C3A 0.029(6) 0.052(6) 0.049(6) 0.007(5) -0.016(4) -0.022(5)
C4A 0.031(6) 0.027(6) 0.066(7) -0.001(5) -0.020(5) -0.009(5)
C5A 0.031(6) 0.045(6) 0.071(7) 0.004(5) -0.020(5) -0.014(5)
C6A 0.030(6) 0.026(6) 0.081(7) -0.003(5) -0.020(5) -0.001(4)
C7A 0.040(6) 0.027(6) 0.109(9) 0.016(5) -0.034(6) -0.005(5)
C8A 0.039(6) 0.054(7) 0.128(10) 0.026(7) -0.026(6) -0.024(6)
C9A 0.034(6) 0.028(6) 0.111(9) 0.015(5) -0.024(6) -0.008(5)
C10A 0.034(5) 0.069(7) 0.065(7) 0.019(5) -0.010(5) -0.023(5)
C11A 0.040(6) 0.039(6) 0.047(6) 0.014(5) -0.019(5) -0.020(5)
C12A 0.038(5) 0.057(7) 0.068(7) 0.015(5) -0.017(5) -0.026(5)
C13A 0.055(6) 0.050(6) 0.075(7) 0.020(5) -0.029(5) -0.028(6)
C14A 0.093(8) 0.049(7) 0.105(9) 0.025(6) -0.047(7) -0.052(6)
C15A 0.151(12) 0.078(9) 0.116(11) 0.027(8) -0.046(9) -0.083(9)
C16A 0.153(14) 0.090(11) 0.207(17) 0.038(11) -0.096(13) -0.066(11)
C17A 0.176(16) 0.140(15) 0.179(16) 0.047(12) -0.081(13) -0.112(14)
C18A 0.134(12) 0.141(12) 0.129(12) 0.053(10) -0.060(10) -0.112(11)
C19A 0.125(11) 0.092(9) 0.106(10) 0.037(8) -0.065(9) -0.075(9)
C20A 0.099(10) 0.077(8) 0.139(12) 0.035(8) -0.050(9) -0.061(8)
C21A 0.099(10) 0.075(8) 0.101(10) 0.032(7) -0.044(8) -0.056(8)
C22A 0.103(10) 0.078(8) 0.113(10) 0.017(7) -0.028(9) -0.055(8)
C23A 0.085(9) 0.077(8) 0.106(10) 0.014(7) -0.034(8) -0.046(7)
C24A 0.095(9) 0.084(8) 0.096(9) 0.012(7) -0.029(8) -0.052(8)
C25A 0.097(10) 0.090(9) 0.087(9) 0.004(7) -0.021(8) -0.050(8)
C26A 0.074(9) 0.084(9) 0.118(11) 0.002(8) -0.032(8) -0.031(7)
C27A 0.086(10) 0.093(10) 0.119(11) 0.002(8) -0.029(9) -0.030(8)
C28A 0.092(10) 0.127(12) 0.114(11) -0.008(9) -0.025(9) -0.020(9)
C1B 0.019(4) 0.009(5) 0.068(7) 0.000(5) -0.010(4) -0.007(4)
C2B 0.025(5) 0.029(5) 0.048(6) 0.009(5) -0.023(4) -0.005(4)
C3B 0.036(5) 0.027(6) 0.055(6) 0.012(5) -0.016(5) -0.015(4)
C4B 0.023(5) 0.026(5) 0.056(7) 0.002(5) -0.017(4) -0.002(4)
C5B 0.034(5) 0.030(5) 0.092(8) 0.004(5) -0.026(5) -0.015(5)
C6B 0.058(7) 0.040(6) 0.104(9) -0.003(6) -0.049(7) -0.021(5)
C7B 0.058(7) 0.062(7) 0.091(9) -0.016(7) -0.046(6) -0.013(6)
C8B 0.061(6) 0.048(6) 0.057(7) 0.000(5) -0.026(6) -0.017(5)
C9B 0.045(6) 0.040(6) 0.055(7) 0.007(5) -0.025(5) -0.017(5)
C10B 0.071(7) 0.025(5) 0.073(7) 0.018(5) -0.035(6) -0.021(5)
C11B 0.024(5) 0.037(6) 0.044(6) 0.005(5) -0.016(4) -0.014(4)
C12B 0.063(6) 0.045(6) 0.072(7) 0.011(5) -0.034(6) -0.032(5)
C13B 0.187(11) 0.158(11) 0.159(10) 0.024(8) -0.066(9) -0.033(8)
C14B 0.156(9) 0.156(10) 0.139(9) 0.013(7) -0.044(7) -0.096(8)
C15B 0.077(7) 0.090(7) 0.106(7) 0.042(6) -0.044(6) -0.053(6)
C16B 0.102(9) 0.070(8) 0.081(8) 0.020(6) -0.026(7) -0.049(7)
C17B 0.050(7) 0.078(8) 0.077(8) 0.015(6) -0.032(6) -0.024(6)
C18B 0.100(9) 0.068(8) 0.078(8) 0.013(6) -0.020(7) -0.042(7)
C19B 0.066(8) 0.082(8) 0.078(8) 0.010(6) -0.030(6) -0.029(7)
C20B 0.065(8) 0.076(8) 0.083(8) 0.011(6) -0.032(7) -0.029(6)
C21B 0.064(8) 0.083(8) 0.081(8) 0.001(7) -0.027(6) -0.029(7)
C22B 0.063(7) 0.085(8) 0.073(8) 0.007(6) -0.029(6) -0.030(7)
C23B 0.062(8) 0.089(9) 0.089(9) 0.003(7) -0.029(7) -0.028(7)
C24B 0.059(7) 0.093(9) 0.092(9) -0.003(7) -0.022(7) -0.032(7)
C25B 0.070(8) 0.109(10) 0.089(9) 0.003(7) -0.026(7) -0.034(8)
C26B 0.088(9) 0.157(13) 0.071(9) 0.005(8) -0.015(7) -0.063(9)
C27B 0.076(9) 0.165(14) 0.133(12) 0.021(10) -0.031(9) -0.073(10)
C28B 0.127(9) 0.189(10) 0.112(9) -0.022(8) -0.044(7) -0.028(7)

loop_
_atom_type_symbol
_atom_type_description
_atom_type_scat_dispersion_real
_atom_type_scat_dispersion_imag
_atom_type_scat_source
C C 0.0033 0.0016 'International Tables Vol C Tables 4.2.6.8 and 6.1.1.4'
H H 0.0000 0.0000 'International Tables Vol C Tables 4.2.6.8 and 6.1.1.4'
N N 0.0061 0.0033 'International Tables Vol C Tables 4.2.6.8 and 6.1.1.4'
O O 0.0106 0.0060 'International Tables Vol C Tables 4.2.6.8 and 6.1.1.4'
Y Y -2.7962 3.5667 'International Tables Vol C Tables 4.2.6.8 and 6.1.1.4'

loop_
_geom_angle_atom_site_label_1
_geom_angle_atom_site_label_2
_geom_angle_atom_site_label_3
_geom_angle
O1 Y1 O3 73.35(17)
O1 Y1 O6 122.24(18)
O3 Y1 O6 138.54(19)
O1 Y1 O2 74.50(19)
O3 Y1 O2 77.08(18)
O6 Y1 O2 72.16(18)
O1 Y1 O4 145.66(18)
O3 Y1 O4 73.28(18)
O6 Y1 O4 79.72(18)
O2 Y1 O4 90.34(19)
O1 Y1 O7 68.55(17)
O3 Y1 O7 137.00(18)
O6 Y1 O7 80.62(18)
O2 Y1 O7 110.13(18)
O4 Y1 O7 145.47(18)
O1 Y1 O5 133.91(18)
O3 Y1 O5 126.60(17)
O6 Y1 O5 73.06(18)
O2 Y1 O5 144.02(19)
O4 Y1 O5 74.65(18)
O7 Y1 O5 72.59(16)
O1 Y1 O8 84.20(18)
O3 Y1 O8 73.98(18)
O6 Y1 O8 139.86(18)
O2 Y1 O8 147.95(18)
O4 Y1 O8 94.28(18)
O7 Y1 O8 82.93(18)
O5 Y1 O8 67.12(17)
C1 O1 Y1 130.8(5)
C11 O2 Y1 139.1(5)
C1A O3 Y1 131.7(5)
C11A O4 Y1 139.3(5)
C1B O5 Y1 130.2(5)
C11B O6 Y1 139.5(5)
Y1 O7 H71 131.9
Y1 O7 H72 133.9
H71 O7 H72 92.6
Y1 O8 H81 124.4
Y1 O8 H82 116.8
H81 O8 H82 97.6
N2 N1 C1 111.5(6)
N2 N1 C4 119.7(6)
C1 N1 C4 128.8(7)
C3 N2 N1 106.4(6)
C1A N3 C4A 129.4(6)
C1A N3 N4 110.3(6)
C4A N3 N4 120.0(6)
C3A N4 N3 106.1(6)
C1B N5 N6 110.8(7)
C1B N5 C4B 129.6(7)
N6 N5 C4B 118.9(6)
C3B N6 N5 106.6(6)
O1 C1 N1 123.7(8)
O1 C1 C2 131.0(7)
N1 C1 C2 105.3(7)
C1 C2 C3 105.5(7)
C1 C2 C11 121.7(8)
C3 C2 C11 132.7(9)
N2 C3 C2 111.2(7)
N2 C3 C10 118.4(8)
C2 C3 C10 130.2(9)
C9 C4 C5 119.3(8)
C9 C4 N1 121.8(7)
C5 C4 N1 119.0(8)
C4 C5 C6 119.1(8)
C4 C5 H5A 120.5
C6 C5 H5A 120.5
C7 C6 C5 120.8(9)
C7 C6 H6A 119.6
C5 C6 H6A 119.6
C6 C7 C8 118.9(9)
C6 C7 H7A 120.5
C8 C7 H7A 120.5
C7 C8 C9 121.2(9)
C7 C8 H8A 119.4
C9 C8 H8A 119.4
C4 C9 C8 120.7(8)
C4 C9 H9A 119.6
C8 C9 H9A 119.6
C3 C10 H10A 109.5
C3 C10 H10B 109.5
H10A C10 H10B 109.5
C3 C10 H10C 109.5
H10A C10 H10C 109.5
H10B C10 H10C 109.5
O2 C11 C2 120.7(8)
O2 C11 C12 118.6(7)
C2 C11 C12 120.7(8)
C13 C12 C11 116.0(8)
C13 C12 H12A 108.3
C11 C12 H12A 108.3
C13 C12 H12B 108.3
C11 C12 H12B 108.3
H12A C12 H12B 107.4
C12 C13 C14 113.0(8)
C12 C13 H13A 109.0
C14 C13 H13A 109.0
C12 C13 H13B 109.0
C14 C13 H13B 109.0
H13A C13 H13B 107.8
C15 C14 C13 114.8(8)
C15 C14 H14A 108.6
C13 C14 H14A 108.6
C15 C14 H14B 108.6
C13 C14 H14B 108.6
H14A C14 H14B 107.5
C16 C15 C14 114.8(9)
C16 C15 H15A 108.6
C14 C15 H15A 108.6
C16 C15 H15B 108.6
C14 C15 H15B 108.6
H15A C15 H15B 107.6
C15 C16 C17 114.7(9)
C15 C16 H16A 108.6
C17 C16 H16A 108.6
C15 C16 H16B 108.6
C17 C16 H16B 108.6
H16A C16 H16B 107.6
C16 C17 C18 114.1(9)
C16 C17 H17A 108.7
C18 C17 H17A 108.7
C16 C17 H17B 108.7
C18 C17 H17B 108.7
H17A C17 H17B 107.6
C17 C18 C19 115.3(9)
C17 C18 H18A 108.4
C19 C18 H18A 108.4
C17 C18 H18B 108.4
C19 C18 H18B 108.4
H18A C18 H18B 107.5
C20 C19 C18 112.9(9)
C20 C19 H19A 109.0
C18 C19 H19A 109.0
C20 C19 H19B 109.0
C18 C19 H19B 109.0
H19A C19 H19B 107.8
C19 C20 C21 114.3(9)
C19 C20 H20A 108.7
C21 C20 H20A 108.7
C19 C20 H20B 108.7
C21 C20 H20B 108.7
H20A C20 H20B 107.6
C20 C21 C22 113.4(9)
C20 C21 H21A 108.9
C22 C21 H21A 108.9
C20 C21 H21B 108.9
C22 C21 H21B 108.9
H21A C21 H21B 107.7
C23 C22 C21 114.6(9)
C23 C22 H22A 108.6
C21 C22 H22A 108.6
C23 C22 H22B 108.6
C21 C22 H22B 108.6
H22A C22 H22B 107.6
C22 C23 C24 113.9(9)
C22 C23 H23A 108.8
C24 C23 H23A 108.8
C22 C23 H23B 108.8
C24 C23 H23B 108.8
H23A C23 H23B 107.7
C23 C24 C25 114.0(9)
C23 C24 H24A 108.8
C25 C24 H24A 108.8
C23 C24 H24B 108.8
C25 C24 H24B 108.8
H24A C24 H24B 107.6
C26 C25 C24 113.8(9)
C26 C25 H25A 108.8
C24 C25 H25A 108.8
C26 C25 H25B 108.8
C24 C25 H25B 108.8
H25A C25 H25B 107.7
C25 C26 C27 113.1(9)
C25 C26 H26A 109.0
C27 C26 H26A 109.0
C25 C26 H26B 109.0
C27 C26 H26B 109.0
H26A C26 H26B 107.8
C26 C27 C28 113.9(11)
C26 C27 H27A 108.8
C28 C27 H27A 108.8
C26 C27 H27B 108.8
C28 C27 H27B 108.8
H27A C27 H27B 107.7
C27 C28 H28A 109.5
C27 C28 H28B 109.5
H28A C28 H28B 109.5
C27 C28 H28C 109.5
H28A C28 H28C 109.5
H28B C28 H28C 109.5
O3 C1A N3 122.4(7)
O3 C1A C2A 131.6(7)
N3 C1A C2A 106.0(7)
C1A C2A C11A 121.0(7)
C1A C2A C3A 105.7(7)
C11A C2A C3A 133.2(8)
N4 C3A C2A 111.9(7)
N4 C3A C10A 118.8(7)
C2A C3A C10A 129.3(8)
C9A C4A C5A 117.9(8)
C9A C4A N3 120.3(7)
C5A C4A N3 121.8(7)
C6A C5A C4A 121.3(8)
C6A C5A H5AA 119.3
C4A C5A H5AA 119.3
C5A C6A C7A 121.5(8)
C5A C6A H6AA 119.3
C7A C6A H6AA 119.3
C8A C7A C6A 117.8(8)
C8A C7A H7AA 121.1
C6A C7A H7AA 121.1
C7A C8A C9A 122.0(9)
C7A C8A H8AA 119.0
C9A C8A H8AA 119.0
C8A C9A C4A 119.4(8)
C8A C9A H9AA 120.3
C4A C9A H9AA 120.3
C3A C10A H10D 109.5
C3A C10A H10E 109.5
H10D C10A H10E 109.5
C3A C10A H10F 109.5
H10D C10A H10F 109.5
H10E C10A H10F 109.5
O4 C11A C2A 121.2(7)
O4 C11A C12A 117.2(7)
C2A C11A C12A 121.6(8)
C11A C12A C13A 113.1(7)
C11A C12A H12C 109.0
C13A C12A H12C 109.0
C11A C12A H12D 109.0
C13A C12A H12D 109.0
H12C C12A H12D 107.8
C14A C13A C12A 112.1(8)
C14A C13A H13C 109.2
C12A C13A H13C 109.2
C14A C13A H13D 109.2
C12A C13A H13D 109.2
H13C C13A H13D 107.9
C15A C14A C13A 114.6(9)
C15A C14A H14C 108.6
C13A C14A H14C 108.6
C15A C14A H14D 108.6
C13A C14A H14D 108.6
H14C C14A H14D 107.6
C14A C15A C16A 109.0(10)
C14A C15A H15C 109.9
C16A C15A H15C 109.9
C14A C15A H15D 109.9
C16A C15A H15D 109.9
H15C C15A H15D 108.3
C17A C16A C15A 111.5(11)
C17A C16A H16C 109.3
C15A C16A H16C 109.3
C17A C16A H16D 109.3
C15A C16A H16D 109.3
H16C C16A H16D 108.0
C16A C17A C18A 111.8(13)
C16A C17A H17C 109.3
C18A C17A H17C 109.3
C16A C17A H17D 109.3
C18A C17A H17D 109.3
H17C C17A H17D 107.9
C17A C18A C19A 119.0(13)
C17A C18A H18C 107.6
C19A C18A H18C 107.6
C17A C18A H18D 107.6
C19A C18A H18D 107.6
H18C C18A H18D 107.0
C18A C19A C20A 111.7(11)
C18A C19A H19C 109.3
C20A C19A H19C 109.3
C18A C19A H19D 109.3
C20A C19A H19D 109.3
H19C C19A H19D 107.9
C21A C20A C19A 112.9(11)
C21A C20A H20C 109.0
C19A C20A H20C 109.0
C21A C20A H20D 109.0
C19A C20A H20D 109.0
H20C C20A H20D 107.8
C20A C21A C22A 111.7(10)
C20A C21A H21C 109.3
C22A C21A H21C 109.3
C20A C21A H21D 109.3
C22A C21A H21D 109.3
H21C C21A H21D 107.9
C23A C22A C21A 112.4(10)
C23A C22A H22C 109.1
C21A C22A H22C 109.1
C23A C22A H22D 109.1
C21A C22A H22D 109.1
H22C C22A H22D 107.9
C22A C23A C24A 112.8(10)
C22A C23A H23C 109.0
C24A C23A H23C 109.0
C22A C23A H23D 109.0
C24A C23A H23D 109.0
H23C C23A H23D 107.8
C25A C24A C23A 112.0(10)
C25A C24A H24C 109.2
C23A C24A H24C 109.2
C25A C24A H24D 109.2
C23A C24A H24D 109.2
H24C C24A H24D 107.9
C26A C25A C24A 113.5(10)
C26A C25A H25C 108.9
C24A C25A H25C 108.9
C26A C25A H25D 108.9
C24A C25A H25D 108.9
H25C C25A H25D 107.7
C27A C26A C25A 115.4(10)
C27A C26A H26C 108.4
C25A C26A H26C 108.4
C27A C26A H26D 108.4
C25A C26A H26D 108.4
H26C C26A H26D 107.5
C26A C27A C28A 111.1(11)
C26A C27A H27C 109.4
C28A C27A H27C 109.4
C26A C27A H27D 109.4
C28A C27A H27D 109.4
H27C C27A H27D 108.0
C27A C28A H28D 109.5
C27A C28A H28E 109.5
H28D C28A H28E 109.5
C27A C28A H28F 109.5
H28D C28A H28F 109.5
H28E C28A H28F 109.5
O5 C1B N5 122.3(8)
O5 C1B C2B 130.9(7)
N5 C1B C2B 106.8(7)
C11B C2B C1B 121.8(7)
C11B C2B C3B 133.8(8)
C1B C2B C3B 104.4(7)
N6 C3B C2B 111.4(7)
N6 C3B C10B 117.6(7)
C2B C3B C10B 131.1(8)
C9B C4B C5B 119.6(8)
C9B C4B N5 120.3(7)
C5B C4B N5 120.1(8)
C6B C5B C4B 120.0(9)
C6B C5B H5BA 120.0
C4B C5B H5BA 120.0
C5B C6B C7B 120.0(9)
C5B C6B H6BA 120.0
C7B C6B H6BA 120.0
C8B C7B C6B 120.4(9)
C8B C7B H7BA 119.8
C6B C7B H7BA 119.8
C7B C8B C9B 119.2(9)
C7B C8B H8BA 120.4
C9B C8B H8BA 120.4
C4B C9B C8B 120.7(8)
C4B C9B H9BA 119.6
C8B C9B H9BA 119.6
C3B C10B H10G 109.5
C3B C10B H10H 109.5
H10G C10B H10H 109.5
C3B C10B H10I 109.5
H10G C10B H10I 109.5
H10H C10B H10I 109.5
O6 C11B C2B 122.8(7)
O6 C11B C12B 115.4(7)
C2B C11B C12B 121.8(8)
C13B C12B C11B 116.3(9)
C13B C12B H12E 108.2
C11B C12B H12E 108.2
C13B C12B H12F 108.2
C11B C12B H12F 108.2
H12E C12B H12F 107.4
C14B C13B C12B 108.4(11)
C14B C13B H13E 110.0
C12B C13B H13E 110.0
C14B C13B H13F 110.0
C12B C13B H13F 110.0
H13E C13B H13F 108.4
C13B C14B C15B 117.6(13)
C13B C14B H14E 107.9
C15B C14B H14E 107.9
C13B C14B H14F 107.9
C15B C14B H14F 107.9
H14E C14B H14F 107.2
C16B C15B C14B 101.7(10)
C16B C15B H15E 111.4
C14B C15B H15E 111.4
C16B C15B H15F 111.4
C14B C15B H15F 111.4
H15E C15B H15F 109.3
C17B C16B C15B 112.0(9)
C17B C16B H16E 109.2
C15B C16B H16E 109.2
C17B C16B H16F 109.2
C15B C16B H16F 109.2
H16E C16B H16F 107.9
C16B C17B C18B 113.9(9)
C16B C17B H17E 108.8
C18B C17B H17E 108.8
C16B C17B H17F 108.8
C18B C17B H17F 108.8
H17E C17B H17F 107.7
C19B C18B C17B 113.3(9)
C19B C18B H18E 108.9
C17B C18B H18E 108.9
C19B C18B H18F 108.9
C17B C18B H18F 108.9
H18E C18B H18F 107.7
C18B C19B C20B 113.7(9)
C18B C19B H19E 108.8
C20B C19B H19E 108.8
C18B C19B H19F 108.8
C20B C19B H19F 108.8
H19E C19B H19F 107.7
C21B C20B C19B 113.6(9)
C21B C20B H20E 108.9
C19B C20B H20E 108.9
C21B C20B H20F 108.9
C19B C20B H20F 108.9
H20E C20B H20F 107.7
C20B C21B C22B 114.2(9)
C20B C21B H21E 108.7
C22B C21B H21E 108.7
C20B C21B H21F 108.7
C22B C21B H21F 108.7
H21E C21B H21F 107.6
C23B C22B C21B 113.0(9)
C23B C22B H22E 109.0
C21B C22B H22E 109.0
C23B C22B H22F 109.0
C21B C22B H22F 109.0
H22E C22B H22F 107.8
C22B C23B C24B 114.1(9)
C22B C23B H23E 108.7
C24B C23B H23E 108.7
C22B C23B H23F 108.7
C24B C23B H23F 108.7
H23E C23B H23F 107.6
C25B C24B C23B 112.5(9)
C25B C24B H24E 109.1
C23B C24B H24E 109.1
C25B C24B H24F 109.1
C23B C24B H24F 109.1
H24E C24B H24F 107.8
C24B C25B C26B 115.6(10)
C24B C25B H25E 108.4
C26B C25B H25E 108.4
C24B C25B H25F 108.4
C26B C25B H25F 108.4
H25E C25B H25F 107.4
C25B C26B C27B 112.5(11)
C25B C26B H26E 109.1
C27B C26B H26E 109.1
C25B C26B H26F 109.1
C27B C26B H26F 109.1
H26E C26B H26F 107.8
C28B C27B C26B 123.9(13)
C28B C27B H27E 106.4
C26B C27B H27E 106.4
C28B C27B H27F 106.4
C26B C27B H27F 106.4
H27E C27B H27F 106.4
C27B C28B H28G 109.5
C27B C28B H28H 109.5
H28G C28B H28H 109.5
C27B C28B H28I 109.5
H28G C28B H28I 109.5
H28H C28B H28I 109.5

loop_
_geom_bond_atom_site_label_1
_geom_bond_atom_site_label_2
_geom_bond_distance
Y1 O1 2.285(5)
Y1 O3 2.310(5)
Y1 O6 2.318(5)
Y1 O2 2.318(6)
Y1 O4 2.326(5)
Y1 O7 2.347(5)
Y1 O5 2.388(5)
Y1 O8 2.406(5)
O1 C1 1.260(9)
O2 C11 1.245(9)
O3 C1A 1.264(9)
O4 C11A 1.263(9)
O5 C1B 1.276(9)
O6 C11B 1.267(9)
O7 H71 0.8500
O7 H72 0.8500
O8 H81 0.8500
O8 H82 0.8500
N1 N2 1.387(8)
N1 C1 1.391(9)
N1 C4 1.406(10)
N2 C3 1.323(10)
N3 C1A 1.395(10)
N3 C4A 1.403(10)
N3 N4 1.412(8)
N4 C3A 1.313(10)
N5 C1B 1.366(9)
N5 N6 1.393(8)
N5 C4B 1.433(10)
N6 C3B 1.309(10)
C1 C2 1.416(11)
C2 C3 1.435(11)
C2 C11 1.438(11)
C3 C10 1.486(11)
C4 C9 1.370(11)
C4 C5 1.387(11)
C5 C6 1.412(12)
C5 H5A 0.9500
C6 C7 1.363(13)
C6 H6A 0.9500
C7 C8 1.373(12)
C7 H7A 0.9500
C8 C9 1.375(12)
C8 H8A 0.9500
C9 H9A 0.9500
C10 H10A 0.9800
C10 H10B 0.9800
C10 H10C 0.9800
C11 C12 1.507(11)
C12 C13 1.499(11)
C12 H12A 0.9900
C12 H12B 0.9900
C13 C14 1.524(12)
C13 H13A 0.9900
C13 H13B 0.9900
C14 C15 1.508(12)
C14 H14A 0.9900
C14 H14B 0.9900
C15 C16 1.507(13)
C15 H15A 0.9900
C15 H15B 0.9900
C16 C17 1.511(12)
C16 H16A 0.9900
C16 H16B 0.9900
C17 C18 1.523(13)
C17 H17A 0.9900
C17 H17B 0.9900
C18 C19 1.530(12)
C18 H18A 0.9900
C18 H18B 0.9900
C19 C20 1.506(13)
C19 H19A 0.9900
C19 H19B 0.9900
C20 C21 1.515(13)
C20 H20A 0.9900
C20 H20B 0.9900
C21 C22 1.532(13)
C21 H21A 0.9900
C21 H21B 0.9900
C22 C23 1.504(13)
C22 H22A 0.9900
C22 H22B 0.9900
C23 C24 1.516(14)
C23 H23A 0.9900
C23 H23B 0.9900
C24 C25 1.525(13)
C24 H24A 0.9900
C24 H24B 0.9900
C25 C26 1.509(13)
C25 H25A 0.9900
C25 H25B 0.9900
C26 C27 1.517(14)
C26 H26A 0.9900
C26 H26B 0.9900
C27 C28 1.531(15)
C27 H27A 0.9900
C27 H27B 0.9900
C28 H28A 0.9800
C28 H28B 0.9800
C28 H28C 0.9800
C1A C2A 1.406(11)
C2A C11A 1.421(11)
C2A C3A 1.428(11)
C3A C10A 1.507(11)
C4A C9A 1.392(11)
C4A C5A 1.394(11)
C5A C6A 1.358(11)
C5A H5AA 0.9500
C6A C7A 1.377(12)
C6A H6AA 0.9500
C7A C8A 1.375(12)
C7A H7AA 0.9500
C8A C9A 1.391(12)
C8A H8AA 0.9500
C9A H9AA 0.9500
C10A H10D 0.9800
C10A H10E 0.9800
C10A H10F 0.9800
C11A C12A 1.514(11)
C12A C13A 1.520(12)
C12A H12C 0.9900
C12A H12D 0.9900
C13A C14A 1.504(12)
C13A H13C 0.9900
C13A H13D 0.9900
C14A C15A 1.490(14)
C14A H14C 0.9900
C14A H14D 0.9900
C15A C16A 1.615(16)
C15A H15C 0.9900
C15A H15D 0.9900
C16A C17A 1.449(9)
C16A H16C 0.9900
C16A H16D 0.9900
C17A C18A 1.493(15)
C17A H17C 0.9900
C17A H17D 0.9900
C18A C19A 1.500(16)
C18A H18C 0.9900
C18A H18D 0.9900
C19A C20A 1.553(14)
C19A H19C 0.9900
C19A H19D 0.9900
C20A C21A 1.491(15)
C20A H20C 0.9900
C20A H20D 0.9900
C21A C22A 1.551(14)
C21A H21C 0.9900
C21A H21D 0.9900
C22A C23A 1.508(15)
C22A H22C 0.9900
C22A H22D 0.9900
C23A C24A 1.553(14)
C23A H23C 0.9900
C23A H23D 0.9900
C24A C25A 1.524(14)
C24A H24C 0.9900
C24A H24D 0.9900
C25A C26A 1.507(14)
C25A H25C 0.9900
C25A H25D 0.9900
C26A C27A 1.500(15)
C26A H26C 0.9900
C26A H26D 0.9900
C27A C28A 1.519(16)
C27A H27C 0.9900
C27A H27D 0.9900
C28A H28D 0.9800
C28A H28E 0.9800
C28A H28F 0.9800
C1B C2B 1.412(11)
C2B C11B 1.404(11)
C2B C3B 1.438(11)
C3B C10B 1.495(11)
C4B C9B 1.360(11)
C4B C5B 1.389(11)
C5B C6B 1.368(12)
C5B H5BA 0.9500
C6B C7B 1.379(13)
C6B H6BA 0.9500
C7B C8B 1.370(13)
C7B H7BA 0.9500
C8B C9B 1.389(12)
C8B H8BA 0.9500
C9B H9BA 0.9500
C10B H10G 0.9800
C10B H10H 0.9800
C10B H10I 0.9800
C11B C12B 1.489(11)
C12B C13B 1.463(9)
C12B H12E 0.9900
C12B H12F 0.9900
C13B C14B 1.452(9)
C13B H13E 0.9900
C13B H13F 0.9900
C14B C15B 1.511(16)
C14B H14E 0.9900
C14B H14F 0.9900
C15B C16B 1.508(14)
C15B H15E 0.9900
C15B H15F 0.9900
C16B C17B 1.507(13)
C16B H16E 0.9900
C16B H16F 0.9900
C17B C18B 1.530(14)
C17B H17E 0.9900
C17B H17F 0.9900
C18B C19B 1.525(13)
C18B H18E 0.9900
C18B H18F 0.9900
C19B C20B 1.529(13)
C19B H19E 0.9900
C19B H19F 0.9900
C20B C21B 1.496(13)
C20B H20E 0.9900
C20B H20F 0.9900
C21B C22B 1.532(13)
C21B H21E 0.9900
C21B H21F 0.9900
C22B C23B 1.513(13)
C22B H22E 0.9900
C22B H22F 0.9900
C23B C24B 1.532(13)
C23B H23E 0.9900
C23B H23F 0.9900
C24B C25B 1.512(14)
C24B H24E 0.9900
C24B H24F 0.9900
C25B C26B 1.529(15)
C25B H25E 0.9900
C25B H25F 0.9900
C26B C27B 1.558(16)
C26B H26E 0.9900
C26B H26F 0.9900
C27B C28B 1.555(17)
C27B H27E 0.9900
C27B H27F 0.9900
C28B H28G 0.9800
C28B H28H 0.9800
C28B H28I 0.9800

loop_
_geom_hbond_atom_site_label_D
_geom_hbond_atom_site_label_H
_geom_hbond_atom_site_label_A
_geom_hbond_distance_DH
_geom_hbond_distance_HA
_geom_hbond_distance_DA
_geom_hbond_angle_DHA
_geom_hbond_site_symmetry_A
O7 H71 N6 0.85 2.02 2.836(9) 160.3 2_576
O7 H72 N2 0.85 2.05 2.868(8) 161.6 2_566
O8 H81 N4 0.85 1.93 2.776(8) 172.8 2_666
